data_7047034
loop_
_publ_author_name
'Cook, Tabitha M.'
'Steren, Carlos A.'
'Xue, Zi-Ling'

_publ_section_title
;
 Syntheses and characterization of hepta-coordinated Group 4 amidinate
 complexes.
;
_journal_issue 32
_journal_name_full 'Dalton transactions (Cambridge, England : 2003)'
_journal_page_first 11030
_journal_page_last 11040
_journal_paper_doi 10.1039/c8dt02523a
_journal_volume 47
_journal_year 2018
_chemical_formula_moiety 'C26 H56 N6 Zr'
_chemical_formula_sum 'C26 H56 N6 Zr'
_chemical_formula_weight 543.98
_chemical_properties_physical Air-sensitive,Moisture-sensitive
_space_group_crystal_system monoclinic
_space_group_IT_number 14
_space_group_name_Hall '-P 2ybc'
_space_group_name_H-M_alt 'P 1 21/c 1'
_symmetry_space_group_name_Hall '-P 2ybc'
_symmetry_space_group_name_H-M 'P 1 21/c 1'
_atom_sites_solution_hydrogens geom
_atom_sites_solution_primary iterative
_audit_creation_date 2018-06-19
_audit_creation_method
;
Olex2 1.2
(compiled 2018.05.29 svn.r3508 for OlexSys, GUI svn.r5506)
;
_audit_update_record
;
2018-07-09 deposited with the CCDC.
2018-07-13 downloaded from the CCDC.
;
_cell_angle_alpha 90
_cell_angle_beta 103.401(4)
_cell_angle_gamma 90
_cell_formula_units_Z 8
_cell_length_a 21.699(7)
_cell_length_b 15.619(5)
_cell_length_c 18.597(6)
_cell_measurement_reflns_used 9344
_cell_measurement_temperature 100(2)
_cell_measurement_theta_max 27.72
_cell_measurement_theta_min 2.33
_cell_volume 6131(3)
_computing_cell_refinement 'SAINT v8.34A (Bruker, 2013)'
_computing_data_collection 'Bruker APEX2 (Bruker, 2008)'
_computing_data_reduction 'SAINT v8.34A (Bruker, 2013)'
_computing_molecular_graphics 'Olex2 (Dolomanov et al., 2009)'
_computing_publication_material 'Olex2 (Dolomanov et al., 2009)'
_computing_structure_refinement 'ShelXL (Sheldrick, 2015)'
_computing_structure_solution 'olex2.solve (Bourhis et al., 2015)'
_diffrn_ambient_temperature 100(2)
_diffrn_measured_fraction_theta_full 1.000
_diffrn_measured_fraction_theta_max 0.990
_diffrn_measurement_device_type 'Bruker APEX-II CCD'
_diffrn_measurement_method '\f and \w scans'
_diffrn_radiation_type MoK\a
_diffrn_radiation_wavelength 0.71073
_diffrn_reflns_av_R_equivalents 0.0330
_diffrn_reflns_av_unetI/netI 0.0265
_diffrn_reflns_Laue_measured_fraction_full 1.000
_diffrn_reflns_Laue_measured_fraction_max 0.990
_diffrn_reflns_limit_h_max 28
_diffrn_reflns_limit_h_min -28
_diffrn_reflns_limit_k_max 20
_diffrn_reflns_limit_k_min -20
_diffrn_reflns_limit_l_max 24
_diffrn_reflns_limit_l_min -24
_diffrn_reflns_number 69813
_diffrn_reflns_point_group_measured_fraction_full 1.000
_diffrn_reflns_point_group_measured_fraction_max 0.990
_diffrn_reflns_theta_full 26.000
_diffrn_reflns_theta_max 27.740
_diffrn_reflns_theta_min 1.622
_diffrn_standards_number 0
_exptl_absorpt_coefficient_mu 0.381
_exptl_absorpt_correction_T_max 0.7456
_exptl_absorpt_correction_T_min 0.6857
_exptl_absorpt_correction_type multi-scan
_exptl_absorpt_process_details
'SADABS-2014/5 (Bruker,2014/5) was used for absorption correction. wR2(int) was 0.1424 before and 0.0488 after correction. The Ratio of minimum to maximum transmission is 0.9197. The \l/2 correction factor is 0.00150.'
_exptl_crystal_colour 'light yellow'
_exptl_crystal_colour_modifier light
_exptl_crystal_colour_primary yellow
_exptl_crystal_density_diffrn 1.179
_exptl_crystal_description block
_exptl_crystal_F_000 2352
_exptl_crystal_size_max 0.552
_exptl_crystal_size_mid 0.382
_exptl_crystal_size_min 0.152
_refine_diff_density_max 0.461
_refine_diff_density_min -0.423
_refine_diff_density_rms 0.056
_refine_ls_extinction_method none
_refine_ls_goodness_of_fit_ref 1.045
_refine_ls_hydrogen_treatment constr
_refine_ls_matrix_type full
_refine_ls_number_parameters 627
_refine_ls_number_reflns 14282
_refine_ls_number_restraints 0
_refine_ls_restrained_S_all 1.045
_refine_ls_R_factor_all 0.0332
_refine_ls_R_factor_gt 0.0273
_refine_ls_shift/su_max 0.004
_refine_ls_shift/su_mean 0.000
_refine_ls_structure_factor_coef Fsqd
_refine_ls_weighting_details 'w=1/[\s^2^(Fo^2^)+(0.0280P)^2^+3.3654P] where P=(Fo^2^+2Fc^2^)/3'
_refine_ls_weighting_scheme calc
_refine_ls_wR_factor_gt 0.0644
_refine_ls_wR_factor_ref 0.0679
_reflns_Friedel_coverage 0.000
_reflns_number_gt 12596
_reflns_number_total 14282
_reflns_threshold_expression 'I > 2\s(I)'
_cod_data_source_file c8dt02523a2.cif
_cod_data_source_block ZrAmid3Et
_cod_depositor_comments 'Adding full bibliography for 7047032--7047035.cif.'
_cod_database_code 7047034
_shelx_shelxl_version_number 2018/3
_shelx_space_group_comment
;
The symmetry employed for this shelxl refinement is uniquely defined
by the following loop, which should always be used as a source of
symmetry information in preference to the above space-group names.
They are only intended as comments.
;
_shelx_estimated_absorpt_t_max 0.944
_shelx_estimated_absorpt_t_min 0.817
_olex2_refinement_description
;
1. Fixed Uiso
 At 1.2 times of:
  All C(H) groups, All C(H,H) groups
 At 1.5 times of:
  All C(H,H,H) groups
2.a Ternary CH refined with riding coordinates:
 C45(H45), C22(H22), C6(H6), C40(H40), C29(H29), C32(H32), C48(H48), C14(H14),
 C3(H3), C37(H37), C19(H19), C11(H11)
2.b Secondary CH2 refined with riding coordinates:
 C51(H51A,H51B), C25(H25A,H25B)
2.c Idealised Me refined as rotating group:
 C28(H28A,H28B,H28C), C30(H30A,H30B,H30C), C24(H24A,H24B,H24C), C36(H36A,H36B,
 H36C), C52(H52A,H52B,H52C), C21(H21A,H21B,H21C), C46(H46A,H46B,H46C), C31(H31A,
 H31B,H31C), C49(H49A,H49B,H49C), C5(H5A,H5B,H5C), C26(H26A,H26B,H26C),
 C44(H44A,H44B,H44C), C47(H47A,H47B,H47C), C34(H34A,H34B,H34C), C42(H42A,H42B,
 H42C), C4(H4A,H4B,H4C), C2(H2A,H2B,H2C), C8(H8A,H8B,H8C), C18(H18A,H18B,H18C),
 C33(H33A,H33B,H33C), C39(H39A,H39B,H39C), C10(H10A,H10B,H10C), C15(H15A,H15B,
 H15C), C7(H7A,H7B,H7C), C23(H23A,H23B,H23C), C13(H13A,H13B,H13C), C20(H20A,
 H20B,H20C), C41(H41A,H41B,H41C), C50(H50A,H50B,H50C), C16(H16A,H16B,H16C),
 C38(H38A,H38B,H38C), C12(H12A,H12B,H12C)
;
_olex2_submission_special_instructions 'No special instructions were received'

loop_
_space_group_symop_operation_xyz
'x, y, z'
'-x, y+1/2, -z+1/2'
'-x, -y, -z'
'x, -y-1/2, z-1/2'

loop_
_atom_site_label
_atom_site_type_symbol
_atom_site_fract_x
_atom_site_fract_y
_atom_site_fract_z
_atom_site_U_iso_or_equiv
_atom_site_adp_type
_atom_site_occupancy
_atom_site_site_symmetry_order
_atom_site_calc_flag
_atom_site_refinement_flags_posn
Zr2 Zr 0.62507(2) 0.72975(2) 0.46672(2) 0.01121(4) Uani 1 1 d .
Zr1 Zr 0.86512(2) 0.21071(2) 0.33920(2) 0.01362(4) Uani 1 1 d .
N7 N 0.53892(6) 0.79835(8) 0.48614(7) 0.0153(2) Uani 1 1 d .
N11 N 0.59542(6) 0.61807(7) 0.39223(7) 0.0157(2) Uani 1 1 d .
N6 N 0.91569(5) 0.08695(8) 0.36820(7) 0.0156(2) Uani 1 1 d .
N9 N 0.72936(6) 0.70004(8) 0.52583(7) 0.0167(2) Uani 1 1 d .
N10 N 0.69359(6) 0.83400(8) 0.51392(7) 0.0164(2) Uani 1 1 d .
N8 N 0.56055(5) 0.81099(8) 0.37703(6) 0.0148(2) Uani 1 1 d .
N2 N 0.79281(6) 0.19864(8) 0.41056(7) 0.0165(2) Uani 1 1 d .
N5 N 0.97010(6) 0.19270(8) 0.33235(7) 0.0177(2) Uani 1 1 d .
N1 N 0.76735(5) 0.15588(8) 0.29458(7) 0.0160(2) Uani 1 1 d .
N3 N 0.86228(6) 0.35178(8) 0.35594(7) 0.0203(3) Uani 1 1 d .
N12 N 0.67087(5) 0.70090(8) 0.36671(7) 0.0151(2) Uani 1 1 d .
N4 N 0.92146(6) 0.27803(8) 0.44891(7) 0.0178(2) Uani 1 1 d .
C27 C 0.51765(6) 0.82470(9) 0.41616(8) 0.0146(3) Uani 1 1 d .
C43 C 0.63349(7) 0.63491(9) 0.34605(8) 0.0162(3) Uani 1 1 d .
C35 C 0.74377(7) 0.78180(9) 0.53608(8) 0.0167(3) Uani 1 1 d .
C45 C 0.54935(7) 0.54804(9) 0.37813(8) 0.0187(3) Uani 1 1 d .
H45 H 0.536114 0.538639 0.323530 0.022 Uiso 1 1 calc R
C51 C 0.61015(7) 0.65148(9) 0.56705(8) 0.0164(3) Uani 1 1 d .
H51A H 0.564138 0.644343 0.562970 0.020 Uiso 1 1 calc R
H51B H 0.628709 0.593783 0.565571 0.020 Uiso 1 1 calc R
C17 C 0.97179(7) 0.11358(9) 0.35689(8) 0.0172(3) Uani 1 1 d .
C9 C 0.90040(7) 0.35398(9) 0.42474(9) 0.0200(3) Uani 1 1 d .
C22 C 0.90616(7) -0.00150(9) 0.38924(8) 0.0182(3) Uani 1 1 d .
H22 H 0.946028 -0.022207 0.423285 0.022 Uiso 1 1 calc R
C6 C 0.78577(7) 0.23176(10) 0.48232(8) 0.0191(3) Uani 1 1 d .
H6 H 0.829597 0.247562 0.509684 0.023 Uiso 1 1 calc R
C1 C 0.74583(7) 0.17795(9) 0.35388(8) 0.0165(3) Uani 1 1 d .
C40 C 0.69952(7) 0.92685(9) 0.52503(8) 0.0195(3) Uani 1 1 d .
H40 H 0.740265 0.946103 0.513878 0.023 Uiso 1 1 calc R
C29 C 0.50273(7) 0.80247(10) 0.54359(8) 0.0187(3) Uani 1 1 d .
H29 H 0.526894 0.766206 0.584927 0.022 Uiso 1 1 calc R
C28 C 0.45318(7) 0.86414(10) 0.38648(8) 0.0203(3) Uani 1 1 d .
H28A H 0.421653 0.818649 0.371887 0.030 Uiso 1 1 calc GR
H28B H 0.454315 0.899744 0.343415 0.030 Uiso 1 1 calc GR
H28C H 0.441754 0.899602 0.424882 0.030 Uiso 1 1 calc GR
C32 C 0.55019(7) 0.82150(10) 0.29671(8) 0.0185(3) Uani 1 1 d .
H32 H 0.588755 0.796846 0.283763 0.022 Uiso 1 1 calc R
C48 C 0.71624(7) 0.73087(10) 0.32502(8) 0.0195(3) Uani 1 1 d .
H48 H 0.696705 0.723996 0.271092 0.023 Uiso 1 1 calc R
C14 C 0.96492(7) 0.26451(10) 0.52114(9) 0.0212(3) Uani 1 1 d .
H14 H 0.954057 0.306257 0.557060 0.025 Uiso 1 1 calc R
C3 C 0.72747(7) 0.12707(10) 0.22368(8) 0.0202(3) Uani 1 1 d .
H3 H 0.757223 0.119662 0.190341 0.024 Uiso 1 1 calc R
C37 C 0.77666(7) 0.63167(10) 0.54429(9) 0.0217(3) Uani 1 1 d .
H37 H 0.815318 0.649620 0.527568 0.026 Uiso 1 1 calc R
C30 C 0.43627(7) 0.76332(10) 0.52304(9) 0.0237(3) Uani 1 1 d .
H30A H 0.406703 0.804582 0.493836 0.036 Uiso 1 1 calc GR
H30B H 0.422490 0.749104 0.568197 0.036 Uiso 1 1 calc GR
H30C H 0.437070 0.711201 0.493924 0.036 Uiso 1 1 calc GR
C24 C 0.85279(7) -0.00541(10) 0.42973(9) 0.0220(3) Uani 1 1 d .
H24A H 0.863190 0.031359 0.473582 0.033 Uiso 1 1 calc GR
H24B H 0.847479 -0.064543 0.444850 0.033 Uiso 1 1 calc GR
H24C H 0.813336 0.014436 0.396846 0.033 Uiso 1 1 calc GR
C36 C 0.81010(7) 0.81402(11) 0.56830(9) 0.0259(3) Uani 1 1 d .
H36A H 0.840721 0.777364 0.551663 0.039 Uiso 1 1 calc GR
H36B H 0.818493 0.812704 0.622383 0.039 Uiso 1 1 calc GR
H36C H 0.814090 0.872902 0.551738 0.039 Uiso 1 1 calc GR
C52 C 0.64014(7) 0.69361(11) 0.64193(8) 0.0222(3) Uani 1 1 d .
H52A H 0.684096 0.709361 0.643173 0.033 Uiso 1 1 calc GR
H52B H 0.639302 0.653183 0.681988 0.033 Uiso 1 1 calc GR
H52C H 0.616106 0.745076 0.648234 0.033 Uiso 1 1 calc GR
C19 C 1.02557(7) 0.23705(10) 0.31831(9) 0.0220(3) Uani 1 1 d .
H19 H 1.062856 0.223014 0.359396 0.026 Uiso 1 1 calc R
C21 C 1.01499(8) 0.33346(11) 0.31814(10) 0.0283(4) Uani 1 1 d .
H21A H 0.979811 0.348830 0.276752 0.042 Uiso 1 1 calc GR
H21B H 1.053541 0.362970 0.312834 0.042 Uiso 1 1 calc GR
H21C H 1.004797 0.350619 0.364740 0.042 Uiso 1 1 calc GR
C46 C 0.49118(7) 0.57289(10) 0.40572(9) 0.0239(3) Uani 1 1 d .
H46A H 0.503220 0.581840 0.459314 0.036 Uiso 1 1 calc GR
H46B H 0.459616 0.527009 0.394279 0.036 Uiso 1 1 calc GR
H46C H 0.473165 0.625869 0.381373 0.036 Uiso 1 1 calc GR
C31 C 0.50246(8) 0.89225(11) 0.57652(9) 0.0257(3) Uani 1 1 d .
H31A H 0.546154 0.912259 0.594223 0.039 Uiso 1 1 calc GR
H31B H 0.481548 0.890459 0.617890 0.039 Uiso 1 1 calc GR
H31C H 0.479495 0.931519 0.538529 0.039 Uiso 1 1 calc GR
C49 C 0.72984(8) 0.82533(10) 0.34081(9) 0.0246(3) Uani 1 1 d .
H49A H 0.690023 0.857567 0.328799 0.037 Uiso 1 1 calc GR
H49B H 0.758110 0.846327 0.310557 0.037 Uiso 1 1 calc GR
H49C H 0.750149 0.833003 0.393246 0.037 Uiso 1 1 calc GR
C5 C 0.67776(8) 0.19173(12) 0.18405(9) 0.0292(4) Uani 1 1 d .
H5A H 0.642443 0.193553 0.208669 0.044 Uiso 1 1 calc GR
H5B H 0.662040 0.174263 0.132434 0.044 Uiso 1 1 calc GR
H5C H 0.697072 0.248633 0.185755 0.044 Uiso 1 1 calc GR
C26 C 0.87490(8) 0.14310(12) 0.17557(9) 0.0289(4) Uani 1 1 d .
H26A H 0.868457 0.153186 0.122335 0.043 Uiso 1 1 calc GR
H26B H 0.847884 0.095664 0.184047 0.043 Uiso 1 1 calc GR
H26C H 0.919405 0.128628 0.196409 0.043 Uiso 1 1 calc GR
C44 C 0.63081(8) 0.58308(11) 0.27652(9) 0.0259(3) Uani 1 1 d .
H44A H 0.633097 0.521945 0.288701 0.039 Uiso 1 1 calc GR
H44B H 0.666601 0.598703 0.255301 0.039 Uiso 1 1 calc GR
H44C H 0.591001 0.595074 0.240579 0.039 Uiso 1 1 calc GR
C47 C 0.57790(8) 0.46483(10) 0.41440(10) 0.0277(4) Uani 1 1 d .
H47A H 0.614836 0.449230 0.395276 0.042 Uiso 1 1 calc GR
H47B H 0.546221 0.419077 0.403145 0.042 Uiso 1 1 calc GR
H47C H 0.590965 0.472809 0.468059 0.042 Uiso 1 1 calc GR
C34 C 0.54808(8) 0.91535(11) 0.27173(9) 0.0269(3) Uani 1 1 d .
H34A H 0.508954 0.942056 0.278512 0.040 Uiso 1 1 calc GR
H34B H 0.549261 0.917896 0.219410 0.040 Uiso 1 1 calc GR
H34C H 0.584684 0.946017 0.301313 0.040 Uiso 1 1 calc GR
C42 C 0.64510(8) 0.97161(10) 0.47244(10) 0.0286(4) Uani 1 1 d .
H42A H 0.647032 0.959365 0.421322 0.043 Uiso 1 1 calc GR
H42B H 0.648353 1.033519 0.481043 0.043 Uiso 1 1 calc GR
H42C H 0.604785 0.950839 0.480992 0.043 Uiso 1 1 calc GR
C4 C 0.69854(8) 0.03850(11) 0.22816(10) 0.0278(4) Uani 1 1 d .
H4A H 0.731509 -0.001033 0.253619 0.042 Uiso 1 1 calc GR
H4B H 0.680406 0.017312 0.178128 0.042 Uiso 1 1 calc GR
H4C H 0.665156 0.042485 0.255604 0.042 Uiso 1 1 calc GR
C2 C 0.67645(7) 0.18218(12) 0.35508(9) 0.0263(3) Uani 1 1 d .
H2A H 0.671669 0.171813 0.405470 0.039 Uiso 1 1 calc GR
H2B H 0.653009 0.138505 0.321849 0.039 Uiso 1 1 calc GR
H2C H 0.659724 0.238981 0.338688 0.039 Uiso 1 1 calc GR
C8 C 0.74707(8) 0.31423(11) 0.47870(10) 0.0292(4) Uani 1 1 d .
H8A H 0.761549 0.355721 0.446661 0.044 Uiso 1 1 calc GR
H8B H 0.752745 0.338268 0.528484 0.044 Uiso 1 1 calc GR
H8C H 0.702146 0.301517 0.458641 0.044 Uiso 1 1 calc GR
C25 C 0.85753(7) 0.22465(10) 0.21321(9) 0.0224(3) Uani 1 1 d .
H25A H 0.813585 0.241191 0.188963 0.027 Uiso 1 1 calc R
H25B H 0.885776 0.271693 0.205207 0.027 Uiso 1 1 calc R
C18 C 1.03036(7) 0.05807(11) 0.37391(10) 0.0256(3) Uani 1 1 d .
H18A H 1.038002 0.037847 0.425100 0.038 Uiso 1 1 calc GR
H18B H 1.066874 0.091508 0.367333 0.038 Uiso 1 1 calc GR
H18C H 1.024215 0.008832 0.340338 0.038 Uiso 1 1 calc GR
C33 C 0.49458(8) 0.76989(12) 0.25157(9) 0.0282(4) Uani 1 1 d .
H33A H 0.496333 0.711276 0.270748 0.042 Uiso 1 1 calc GR
H33B H 0.497149 0.768622 0.199663 0.042 Uiso 1 1 calc GR
H33C H 0.454633 0.796707 0.255395 0.042 Uiso 1 1 calc GR
C39 C 0.75091(8) 0.55038(10) 0.50322(10) 0.0284(4) Uani 1 1 d .
H39A H 0.712726 0.532117 0.518650 0.043 Uiso 1 1 calc GR
H39B H 0.783000 0.505156 0.514631 0.043 Uiso 1 1 calc GR
H39C H 0.740398 0.561452 0.449900 0.043 Uiso 1 1 calc GR
C10 C 0.91619(8) 0.43607(10) 0.46848(10) 0.0299(4) Uani 1 1 d .
H10A H 0.928507 0.480162 0.437032 0.045 Uiso 1 1 calc GR
H10B H 0.951303 0.425697 0.511337 0.045 Uiso 1 1 calc GR
H10C H 0.878975 0.455457 0.485392 0.045 Uiso 1 1 calc GR
C15 C 0.95668(8) 0.17433(10) 0.54839(9) 0.0264(3) Uani 1 1 d .
H15A H 0.913392 0.167371 0.554829 0.040 Uiso 1 1 calc GR
H15B H 0.986871 0.164880 0.595794 0.040 Uiso 1 1 calc GR
H15C H 0.964456 0.132646 0.512112 0.040 Uiso 1 1 calc GR
C7 C 0.76403(8) 0.16309(11) 0.53002(9) 0.0256(3) Uani 1 1 d .
H7A H 0.719348 0.149488 0.509337 0.038 Uiso 1 1 calc GR
H7B H 0.769183 0.184577 0.580580 0.038 Uiso 1 1 calc GR
H7C H 0.789682 0.111336 0.530628 0.038 Uiso 1 1 calc GR
C23 C 0.89107(8) -0.05959(11) 0.32139(10) 0.0280(4) Uani 1 1 d .
H23A H 0.851333 -0.041089 0.288256 0.042 Uiso 1 1 calc GR
H23B H 0.886744 -0.118788 0.336961 0.042 Uiso 1 1 calc GR
H23C H 0.925455 -0.056164 0.295390 0.042 Uiso 1 1 calc GR
C13 C 0.76503(8) 0.40359(11) 0.27476(10) 0.0312(4) Uani 1 1 d .
H13A H 0.770135 0.364572 0.235279 0.047 Uiso 1 1 calc GR
H13B H 0.742239 0.454985 0.252958 0.047 Uiso 1 1 calc GR
H13C H 0.740923 0.374949 0.306308 0.047 Uiso 1 1 calc GR
C20 C 1.04075(8) 0.20951(12) 0.24547(10) 0.0308(4) Uani 1 1 d .
H20A H 1.046711 0.147317 0.245536 0.046 Uiso 1 1 calc GR
H20B H 1.079621 0.237985 0.239913 0.046 Uiso 1 1 calc GR
H20C H 1.005641 0.225578 0.204237 0.046 Uiso 1 1 calc GR
C11 C 0.82987(8) 0.42883(10) 0.32086(10) 0.0267(4) Uani 1 1 d .
H11 H 0.823949 0.469149 0.360488 0.032 Uiso 1 1 calc R
C41 C 0.69998(9) 0.95074(11) 0.60485(9) 0.0322(4) Uani 1 1 d .
H41A H 0.660019 0.932808 0.616241 0.048 Uiso 1 1 calc GR
H41B H 0.704824 1.012865 0.611098 0.048 Uiso 1 1 calc GR
H41C H 0.735385 0.921874 0.638378 0.048 Uiso 1 1 calc GR
C50 C 0.77788(8) 0.67947(12) 0.34365(11) 0.0340(4) Uani 1 1 d .
H50A H 0.797498 0.685165 0.396476 0.051 Uiso 1 1 calc GR
H50B H 0.806943 0.701300 0.314730 0.051 Uiso 1 1 calc GR
H50C H 0.768704 0.619012 0.331680 0.051 Uiso 1 1 calc GR
C16 C 1.03416(8) 0.27858(14) 0.51799(10) 0.0357(4) Uani 1 1 d .
H16A H 1.045676 0.237697 0.483332 0.053 Uiso 1 1 calc GR
H16B H 1.061613 0.269958 0.567289 0.053 Uiso 1 1 calc GR
H16C H 1.039449 0.337080 0.501344 0.053 Uiso 1 1 calc GR
C38 C 0.79581(8) 0.61355(12) 0.62756(9) 0.0306(4) Uani 1 1 d .
H38A H 0.812185 0.666108 0.653962 0.046 Uiso 1 1 calc GR
H38B H 0.828716 0.569310 0.637371 0.046 Uiso 1 1 calc GR
H38C H 0.758753 0.593666 0.644539 0.046 Uiso 1 1 calc GR
C12 C 0.86827(9) 0.47406(12) 0.27300(12) 0.0418(5) Uani 1 1 d .
H12A H 0.910041 0.489315 0.303393 0.063 Uiso 1 1 calc GR
H12B H 0.846027 0.526104 0.251860 0.063 Uiso 1 1 calc GR
H12C H 0.873390 0.435798 0.233031 0.063 Uiso 1 1 calc GR

loop_
_atom_site_aniso_label
_atom_site_aniso_U_11
_atom_site_aniso_U_22
_atom_site_aniso_U_33
_atom_site_aniso_U_23
_atom_site_aniso_U_13
_atom_site_aniso_U_12
Zr2 0.01066(7) 0.01265(7) 0.00991(7) 0.00023(5) 0.00158(5) -0.00056(4)
Zr1 0.01089(7) 0.01499(7) 0.01465(7) 0.00268(5) 0.00228(5) 0.00106(5)
N7 0.0132(6) 0.0195(6) 0.0138(6) 0.0024(5) 0.0043(5) 0.0028(4)
N11 0.0173(6) 0.0153(6) 0.0143(6) -0.0016(5) 0.0033(5) -0.0029(5)
N6 0.0143(6) 0.0161(6) 0.0162(6) 0.0023(5) 0.0033(5) 0.0021(4)
N9 0.0132(6) 0.0196(6) 0.0165(6) 0.0042(5) 0.0018(5) 0.0022(5)
N10 0.0158(6) 0.0155(6) 0.0165(6) -0.0004(5) 0.0010(5) -0.0023(5)
N8 0.0148(6) 0.0170(6) 0.0119(6) 0.0027(4) 0.0021(4) 0.0013(4)
N2 0.0159(6) 0.0175(6) 0.0169(6) -0.0015(5) 0.0050(5) -0.0008(5)
N5 0.0125(6) 0.0222(6) 0.0185(6) 0.0047(5) 0.0040(5) 0.0007(5)
N1 0.0125(6) 0.0202(6) 0.0155(6) 0.0000(5) 0.0035(5) 0.0001(5)
N3 0.0164(6) 0.0172(6) 0.0263(7) 0.0054(5) 0.0028(5) 0.0004(5)
N12 0.0127(6) 0.0187(6) 0.0144(6) 0.0004(5) 0.0041(5) 0.0001(4)
N4 0.0143(6) 0.0189(6) 0.0192(6) 0.0001(5) 0.0017(5) -0.0008(5)
C27 0.0133(6) 0.0128(6) 0.0170(7) -0.0003(5) 0.0019(5) -0.0011(5)
C43 0.0186(7) 0.0165(7) 0.0130(7) 0.0016(5) 0.0025(5) 0.0045(5)
C35 0.0137(7) 0.0237(7) 0.0121(7) 0.0025(5) 0.0019(5) -0.0025(5)
C45 0.0222(7) 0.0164(7) 0.0167(7) -0.0034(5) 0.0028(6) -0.0048(6)
C51 0.0170(7) 0.0173(7) 0.0148(7) 0.0013(5) 0.0035(5) 0.0008(5)
C17 0.0149(7) 0.0225(7) 0.0134(7) 0.0004(5) 0.0016(5) 0.0031(5)
C9 0.0166(7) 0.0190(7) 0.0258(8) 0.0006(6) 0.0077(6) -0.0022(6)
C22 0.0188(7) 0.0152(7) 0.0200(7) 0.0018(6) 0.0036(6) 0.0025(5)
C6 0.0188(7) 0.0217(7) 0.0180(7) -0.0046(6) 0.0064(6) -0.0034(6)
C1 0.0152(7) 0.0139(6) 0.0206(7) 0.0026(5) 0.0044(6) 0.0012(5)
C40 0.0201(7) 0.0171(7) 0.0203(7) -0.0017(6) 0.0030(6) -0.0058(6)
C29 0.0181(7) 0.0253(8) 0.0144(7) 0.0014(6) 0.0072(6) 0.0045(6)
C28 0.0163(7) 0.0253(8) 0.0187(7) 0.0033(6) 0.0029(6) 0.0046(6)
C32 0.0178(7) 0.0250(8) 0.0123(7) 0.0044(6) 0.0030(5) 0.0032(6)
C48 0.0184(7) 0.0247(8) 0.0173(7) 0.0036(6) 0.0077(6) 0.0010(6)
C14 0.0179(7) 0.0256(8) 0.0186(7) -0.0025(6) 0.0008(6) -0.0003(6)
C3 0.0150(7) 0.0280(8) 0.0168(7) -0.0015(6) 0.0018(6) -0.0004(6)
C37 0.0157(7) 0.0248(8) 0.0246(8) 0.0079(6) 0.0044(6) 0.0049(6)
C30 0.0219(8) 0.0258(8) 0.0269(8) 0.0036(6) 0.0127(6) 0.0017(6)
C24 0.0257(8) 0.0175(7) 0.0237(8) 0.0022(6) 0.0079(6) -0.0014(6)
C36 0.0156(7) 0.0306(9) 0.0281(9) 0.0043(7) -0.0016(6) -0.0046(6)
C52 0.0219(8) 0.0300(8) 0.0150(7) 0.0009(6) 0.0051(6) 0.0025(6)
C19 0.0130(7) 0.0295(8) 0.0236(8) 0.0070(6) 0.0046(6) -0.0008(6)
C21 0.0209(8) 0.0307(9) 0.0350(9) 0.0062(7) 0.0097(7) -0.0064(7)
C46 0.0209(8) 0.0251(8) 0.0256(8) -0.0027(6) 0.0050(6) -0.0060(6)
C31 0.0260(8) 0.0303(9) 0.0224(8) -0.0055(7) 0.0086(6) 0.0021(7)
C49 0.0238(8) 0.0276(8) 0.0240(8) 0.0022(6) 0.0089(6) -0.0067(6)
C5 0.0224(8) 0.0363(9) 0.0245(8) 0.0054(7) -0.0033(7) 0.0006(7)
C26 0.0219(8) 0.0462(10) 0.0190(8) -0.0006(7) 0.0059(6) -0.0006(7)
C44 0.0327(9) 0.0265(8) 0.0207(8) -0.0067(6) 0.0106(7) -0.0034(7)
C47 0.0313(9) 0.0174(7) 0.0350(9) 0.0010(7) 0.0086(7) -0.0035(6)
C34 0.0286(9) 0.0301(9) 0.0222(8) 0.0121(7) 0.0061(7) 0.0051(7)
C42 0.0337(9) 0.0147(7) 0.0330(9) -0.0009(6) -0.0009(7) -0.0011(6)
C4 0.0271(9) 0.0271(8) 0.0274(9) -0.0058(7) 0.0028(7) -0.0031(7)
C2 0.0160(7) 0.0392(9) 0.0246(8) -0.0041(7) 0.0064(6) -0.0008(7)
C8 0.0309(9) 0.0248(8) 0.0341(9) -0.0084(7) 0.0121(7) 0.0008(7)
C25 0.0160(7) 0.0319(9) 0.0187(7) 0.0077(6) 0.0029(6) -0.0001(6)
C18 0.0170(7) 0.0289(8) 0.0316(9) 0.0072(7) 0.0066(6) 0.0063(6)
C33 0.0286(9) 0.0392(10) 0.0149(7) -0.0026(7) 0.0010(6) -0.0030(7)
C39 0.0275(9) 0.0238(8) 0.0334(9) 0.0040(7) 0.0062(7) 0.0093(7)
C10 0.0308(9) 0.0207(8) 0.0371(10) -0.0054(7) 0.0058(7) -0.0037(7)
C15 0.0283(9) 0.0262(8) 0.0210(8) 0.0008(6) -0.0022(6) 0.0037(7)
C7 0.0307(9) 0.0291(8) 0.0191(8) -0.0038(6) 0.0100(7) -0.0067(7)
C23 0.0300(9) 0.0242(8) 0.0317(9) -0.0082(7) 0.0113(7) -0.0026(7)
C13 0.0262(9) 0.0276(9) 0.0373(10) 0.0115(7) 0.0025(7) 0.0084(7)
C20 0.0253(9) 0.0399(10) 0.0316(9) 0.0067(8) 0.0155(7) 0.0000(7)
C11 0.0275(9) 0.0169(7) 0.0357(9) 0.0078(7) 0.0071(7) 0.0053(6)
C41 0.0432(11) 0.0284(9) 0.0244(9) -0.0079(7) 0.0065(8) -0.0018(8)
C50 0.0233(9) 0.0408(10) 0.0430(11) 0.0125(8) 0.0181(8) 0.0083(7)
C16 0.0185(8) 0.0571(12) 0.0284(9) 0.0026(8) -0.0006(7) -0.0046(8)
C38 0.0281(9) 0.0338(9) 0.0262(9) 0.0117(7) -0.0011(7) 0.0057(7)
C12 0.0376(11) 0.0308(10) 0.0587(13) 0.0242(9) 0.0148(10) 0.0028(8)

loop_
_atom_type_symbol
_atom_type_description
_atom_type_scat_dispersion_real
_atom_type_scat_dispersion_imag
_atom_type_scat_source
C C 0.0033 0.0016 'International Tables Vol C Tables 4.2.6.8 and 6.1.1.4'
H H 0.0000 0.0000 'International Tables Vol C Tables 4.2.6.8 and 6.1.1.4'
N N 0.0061 0.0033 'International Tables Vol C Tables 4.2.6.8 and 6.1.1.4'
Zr Zr -2.9673 0.5597 'International Tables Vol C Tables 4.2.6.8 and 6.1.1.4'

loop_
_geom_angle_atom_site_label_1
_geom_angle_atom_site_label_2
_geom_angle_atom_site_label_3
_geom_angle
N7 Zr2 N9 140.56(5)
N7 Zr2 N8 57.67(4)
N7 Zr2 N12 137.50(4)
N7 Zr2 C27 29.14(4)
N7 Zr2 C43 127.25(4)
N7 Zr2 C35 120.69(5)
N7 Zr2 C51 81.14(5)
N11 Zr2 N7 109.93(5)
N11 Zr2 N9 104.31(5)
N11 Zr2 N10 151.86(4)
N11 Zr2 N8 86.64(5)
N11 Zr2 N12 58.07(4)
N11 Zr2 C27 96.33(5)
N11 Zr2 C43 29.39(4)
N11 Zr2 C35 129.29(4)
N11 Zr2 C51 90.77(5)
N9 Zr2 N12 77.96(5)
N9 Zr2 C27 158.33(4)
N9 Zr2 C43 92.13(5)
N9 Zr2 C35 28.91(4)
N10 Zr2 N7 95.25(5)
N10 Zr2 N9 58.31(5)
N10 Zr2 N8 96.92(5)
N10 Zr2 N12 94.90(5)
N10 Zr2 C27 100.11(5)
N10 Zr2 C43 123.44(5)
N10 Zr2 C35 29.47(4)
N10 Zr2 C51 105.78(5)
N8 Zr2 N9 144.87(4)
N8 Zr2 N12 80.17(5)
N8 Zr2 C27 28.84(4)
N8 Zr2 C43 81.28(5)
N8 Zr2 C35 121.98(5)
N8 Zr2 C51 134.57(5)
N12 Zr2 C27 108.36(4)
N12 Zr2 C43 28.72(4)
N12 Zr2 C35 84.54(5)
C43 Zr2 C27 103.03(4)
C35 Zr2 C27 129.58(5)
C35 Zr2 C43 108.36(5)
C51 Zr2 N9 79.39(5)
C51 Zr2 N12 134.53(5)
C51 Zr2 C27 107.21(5)
C51 Zr2 C43 115.11(5)
C51 Zr2 C35 93.98(5)
N6 Zr1 N2 98.85(5)
N6 Zr1 N5 58.31(4)
N6 Zr1 N1 97.36(5)
N6 Zr1 N3 148.51(5)
N6 Zr1 N4 92.85(5)
N6 Zr1 C17 29.49(4)
N6 Zr1 C9 120.73(5)
N6 Zr1 C1 103.88(5)
N6 Zr1 C25 103.99(5)
N2 Zr1 N5 146.51(4)
N2 Zr1 N4 79.82(5)
N2 Zr1 C17 124.24(5)
N2 Zr1 C9 82.40(5)
N2 Zr1 C1 29.17(4)
N2 Zr1 C25 134.13(5)
N5 Zr1 N4 77.55(5)
N5 Zr1 C17 28.85(4)
N5 Zr1 C9 89.16(5)
N5 Zr1 C1 161.99(4)
N1 Zr1 N2 57.96(5)
N1 Zr1 N5 141.39(5)
N1 Zr1 N4 137.56(4)
N1 Zr1 C17 122.18(5)
N1 Zr1 C9 129.25(4)
N1 Zr1 C1 29.46(4)
N1 Zr1 C25 79.85(5)
N3 Zr1 N2 87.45(5)
N3 Zr1 N5 100.74(5)
N3 Zr1 N1 111.84(5)
N3 Zr1 N4 57.72(4)
N3 Zr1 C17 125.76(5)
N3 Zr1 C9 29.23(5)
N3 Zr1 C1 96.57(4)
N3 Zr1 C25 92.90(5)
N4 Zr1 C17 83.61(5)
N4 Zr1 C9 28.50(4)
N4 Zr1 C1 108.13(5)
C17 Zr1 C9 105.59(5)
C1 Zr1 C17 133.37(5)
C1 Zr1 C9 103.86(4)
C25 Zr1 N5 78.31(5)
C25 Zr1 N4 136.88(5)
C25 Zr1 C17 91.93(5)
C25 Zr1 C9 116.93(5)
C25 Zr1 C1 105.85(5)
C27 N7 Zr2 95.85(9)
C27 N7 C29 124.86(12)
C29 N7 Zr2 137.83(9)
C43 N11 Zr2 96.43(9)
C43 N11 C45 121.70(12)
C45 N11 Zr2 141.56(9)
C17 N6 Zr1 96.11(9)
C17 N6 C22 121.44(12)
C22 N6 Zr1 142.38(9)
C35 N9 Zr2 92.71(9)
C35 N9 C37 122.84(13)
C37 N9 Zr2 144.02(10)
C35 N10 Zr2 95.51(9)
C35 N10 C40 121.17(12)
C40 N10 Zr2 143.31(10)
C27 N8 Zr2 94.47(9)
C27 N8 C32 125.42(12)
C32 N8 Zr2 136.49(9)
C6 N2 Zr1 136.63(9)
C1 N2 Zr1 93.63(9)
C1 N2 C6 125.77(12)
C17 N5 Zr1 92.49(9)
C17 N5 C19 123.28(12)
C19 N5 Zr1 143.91(10)
C1 N1 Zr1 94.41(9)
C1 N1 C3 124.94(12)
C3 N1 Zr1 138.83(9)
C9 N3 Zr1 97.27(9)
C9 N3 C11 121.61(13)
C11 N3 Zr1 140.75(11)
C43 N12 Zr2 92.08(9)
C43 N12 C48 122.81(12)
C48 N12 Zr2 144.95(10)
C9 N4 Zr1 92.12(10)
C9 N4 C14 122.86(13)
C14 N4 Zr1 145.01(10)
N7 C27 Zr2 55.00(7)
N7 C27 C28 124.12(13)
N8 C27 Zr2 56.68(7)
N8 C27 N7 110.85(12)
N8 C27 C28 125.03(13)
C28 C27 Zr2 171.26(10)
N11 C43 Zr2 54.18(7)
N11 C43 C44 122.10(13)
N12 C43 Zr2 59.20(7)
N12 C43 N11 113.27(12)
N12 C43 C44 124.61(13)
C44 C43 Zr2 174.09(11)
N9 C35 Zr2 58.38(7)
N9 C35 N10 113.24(13)
N9 C35 C36 123.52(13)
N10 C35 Zr2 55.02(7)
N10 C35 C36 123.23(13)
C36 C35 Zr2 175.06(11)
N11 C45 H45 108.4
N11 C45 C46 109.57(12)
N11 C45 C47 111.49(12)
C46 C45 H45 108.4
C46 C45 C47 110.61(13)
C47 C45 H45 108.4
Zr2 C51 H51A 108.9
Zr2 C51 H51B 108.9
H51A C51 H51B 107.8
C52 C51 Zr2 113.20(10)
C52 C51 H51A 108.9
C52 C51 H51B 108.9
N6 C17 Zr1 54.40(7)
N6 C17 C18 122.45(13)
N5 C17 Zr1 58.66(8)
N5 C17 N6 112.99(12)
N5 C17 C18 124.52(14)
C18 C17 Zr1 174.69(11)
N3 C9 Zr1 53.50(8)
N3 C9 C10 122.81(14)
N4 C9 Zr1 59.38(8)
N4 C9 N3 112.87(13)
N4 C9 C10 124.31(15)
C10 C9 Zr1 176.15(12)
N6 C22 H22 108.6
N6 C22 C24 109.94(12)
N6 C22 C23 110.89(13)
C24 C22 H22 108.6
C24 C22 C23 110.06(13)
C23 C22 H22 108.6
N2 C6 H6 105.2
N2 C6 C8 115.28(13)
N2 C6 C7 112.90(12)
C8 C6 H6 105.2
C8 C6 C7 112.01(13)
C7 C6 H6 105.2
N2 C1 Zr1 57.20(8)
N2 C1 N1 111.55(13)
N2 C1 C2 124.22(14)
N1 C1 Zr1 56.13(7)
N1 C1 C2 124.19(13)
C2 C1 Zr1 165.76(11)
N10 C40 H40 108.7
N10 C40 C42 109.57(12)
N10 C40 C41 111.04(13)
C42 C40 H40 108.7
C42 C40 C41 110.02(14)
C41 C40 H40 108.7
N7 C29 H29 105.1
N7 C29 C30 115.66(13)
N7 C29 C31 112.59(12)
C30 C29 H29 105.1
C31 C29 H29 105.1
C31 C29 C30 112.02(13)
C27 C28 H28A 109.5
C27 C28 H28B 109.5
C27 C28 H28C 109.5
H28A C28 H28B 109.5
H28A C28 H28C 109.5
H28B C28 H28C 109.5
N8 C32 H32 105.2
N8 C32 C34 113.68(13)
N8 C32 C33 114.51(12)
C34 C32 H32 105.2
C33 C32 H32 105.2
C33 C32 C34 111.88(13)
N12 C48 H48 108.4
N12 C48 C49 109.41(12)
N12 C48 C50 111.86(13)
C49 C48 H48 108.4
C49 C48 C50 110.20(14)
C50 C48 H48 108.4
N4 C14 H14 108.5
N4 C14 C15 109.76(12)
N4 C14 C16 111.86(13)
C15 C14 H14 108.5
C15 C14 C16 109.72(14)
C16 C14 H14 108.5
N1 C3 H3 105.1
N1 C3 C5 115.54(13)
N1 C3 C4 113.06(13)
C5 C3 H3 105.1
C4 C3 H3 105.1
C4 C3 C5 111.68(13)
N9 C37 H37 108.4
N9 C37 C39 109.58(12)
N9 C37 C38 112.46(13)
C39 C37 H37 108.4
C39 C37 C38 109.59(14)
C38 C37 H37 108.4
C29 C30 H30A 109.5
C29 C30 H30B 109.5
C29 C30 H30C 109.5
H30A C30 H30B 109.5
H30A C30 H30C 109.5
H30B C30 H30C 109.5
C22 C24 H24A 109.5
C22 C24 H24B 109.5
C22 C24 H24C 109.5
H24A C24 H24B 109.5
H24A C24 H24C 109.5
H24B C24 H24C 109.5
C35 C36 H36A 109.5
C35 C36 H36B 109.5
C35 C36 H36C 109.5
H36A C36 H36B 109.5
H36A C36 H36C 109.5
H36B C36 H36C 109.5
C51 C52 H52A 109.5
C51 C52 H52B 109.5
C51 C52 H52C 109.5
H52A C52 H52B 109.5
H52A C52 H52C 109.5
H52B C52 H52C 109.5
N5 C19 H19 108.3
N5 C19 C21 109.78(12)
N5 C19 C20 112.34(14)
C21 C19 H19 108.3
C21 C19 C20 109.86(13)
C20 C19 H19 108.3
C19 C21 H21A 109.5
C19 C21 H21B 109.5
C19 C21 H21C 109.5
H21A C21 H21B 109.5
H21A C21 H21C 109.5
H21B C21 H21C 109.5
C45 C46 H46A 109.5
C45 C46 H46B 109.5
C45 C46 H46C 109.5
H46A C46 H46B 109.5
H46A C46 H46C 109.5
H46B C46 H46C 109.5
C29 C31 H31A 109.5
C29 C31 H31B 109.5
C29 C31 H31C 109.5
H31A C31 H31B 109.5
H31A C31 H31C 109.5
H31B C31 H31C 109.5
C48 C49 H49A 109.5
C48 C49 H49B 109.5
C48 C49 H49C 109.5
H49A C49 H49B 109.5
H49A C49 H49C 109.5
H49B C49 H49C 109.5
C3 C5 H5A 109.5
C3 C5 H5B 109.5
C3 C5 H5C 109.5
H5A C5 H5B 109.5
H5A C5 H5C 109.5
H5B C5 H5C 109.5
H26A C26 H26B 109.5
H26A C26 H26C 109.5
H26B C26 H26C 109.5
C25 C26 H26A 109.5
C25 C26 H26B 109.5
C25 C26 H26C 109.5
C43 C44 H44A 109.5
C43 C44 H44B 109.5
C43 C44 H44C 109.5
H44A C44 H44B 109.5
H44A C44 H44C 109.5
H44B C44 H44C 109.5
C45 C47 H47A 109.5
C45 C47 H47B 109.5
C45 C47 H47C 109.5
H47A C47 H47B 109.5
H47A C47 H47C 109.5
H47B C47 H47C 109.5
C32 C34 H34A 109.5
C32 C34 H34B 109.5
C32 C34 H34C 109.5
H34A C34 H34B 109.5
H34A C34 H34C 109.5
H34B C34 H34C 109.5
C40 C42 H42A 109.5
C40 C42 H42B 109.5
C40 C42 H42C 109.5
H42A C42 H42B 109.5
H42A C42 H42C 109.5
H42B C42 H42C 109.5
C3 C4 H4A 109.5
C3 C4 H4B 109.5
C3 C4 H4C 109.5
H4A C4 H4B 109.5
H4A C4 H4C 109.5
H4B C4 H4C 109.5
C1 C2 H2A 109.5
C1 C2 H2B 109.5
C1 C2 H2C 109.5
H2A C2 H2B 109.5
H2A C2 H2C 109.5
H2B C2 H2C 109.5
C6 C8 H8A 109.5
C6 C8 H8B 109.5
C6 C8 H8C 109.5
H8A C8 H8B 109.5
H8A C8 H8C 109.5
H8B C8 H8C 109.5
Zr1 C25 H25A 108.7
Zr1 C25 H25B 108.7
C26 C25 Zr1 114.41(10)
C26 C25 H25A 108.7
C26 C25 H25B 108.7
H25A C25 H25B 107.6
C17 C18 H18A 109.5
C17 C18 H18B 109.5
C17 C18 H18C 109.5
H18A C18 H18B 109.5
H18A C18 H18C 109.5
H18B C18 H18C 109.5
C32 C33 H33A 109.5
C32 C33 H33B 109.5
C32 C33 H33C 109.5
H33A C33 H33B 109.5
H33A C33 H33C 109.5
H33B C33 H33C 109.5
C37 C39 H39A 109.5
C37 C39 H39B 109.5
C37 C39 H39C 109.5
H39A C39 H39B 109.5
H39A C39 H39C 109.5
H39B C39 H39C 109.5
C9 C10 H10A 109.5
C9 C10 H10B 109.5
C9 C10 H10C 109.5
H10A C10 H10B 109.5
H10A C10 H10C 109.5
H10B C10 H10C 109.5
C14 C15 H15A 109.5
C14 C15 H15B 109.5
C14 C15 H15C 109.5
H15A C15 H15B 109.5
H15A C15 H15C 109.5
H15B C15 H15C 109.5
C6 C7 H7A 109.5
C6 C7 H7B 109.5
C6 C7 H7C 109.5
H7A C7 H7B 109.5
H7A C7 H7C 109.5
H7B C7 H7C 109.5
C22 C23 H23A 109.5
C22 C23 H23B 109.5
C22 C23 H23C 109.5
H23A C23 H23B 109.5
H23A C23 H23C 109.5
H23B C23 H23C 109.5
H13A C13 H13B 109.5
H13A C13 H13C 109.5
H13B C13 H13C 109.5
C11 C13 H13A 109.5
C11 C13 H13B 109.5
C11 C13 H13C 109.5
C19 C20 H20A 109.5
C19 C20 H20B 109.5
C19 C20 H20C 109.5
H20A C20 H20B 109.5
H20A C20 H20C 109.5
H20B C20 H20C 109.5
N3 C11 C13 108.88(13)
N3 C11 H11 108.6
N3 C11 C12 111.62(14)
C13 C11 H11 108.6
C13 C11 C12 110.49(16)
C12 C11 H11 108.6
C40 C41 H41A 109.5
C40 C41 H41B 109.5
C40 C41 H41C 109.5
H41A C41 H41B 109.5
H41A C41 H41C 109.5
H41B C41 H41C 109.5
C48 C50 H50A 109.5
C48 C50 H50B 109.5
C48 C50 H50C 109.5
H50A C50 H50B 109.5
H50A C50 H50C 109.5
H50B C50 H50C 109.5
C14 C16 H16A 109.5
C14 C16 H16B 109.5
C14 C16 H16C 109.5
H16A C16 H16B 109.5
H16A C16 H16C 109.5
H16B C16 H16C 109.5
C37 C38 H38A 109.5
C37 C38 H38B 109.5
C37 C38 H38C 109.5
H38A C38 H38B 109.5
H38A C38 H38C 109.5
H38B C38 H38C 109.5
C11 C12 H12A 109.5
C11 C12 H12B 109.5
C11 C12 H12C 109.5
H12A C12 H12B 109.5
H12A C12 H12C 109.5
H12B C12 H12C 109.5

loop_
_geom_bond_atom_site_label_1
_geom_bond_atom_site_label_2
_geom_bond_distance
Zr2 N7 2.2552(13)
Zr2 N11 2.2278(13)
Zr2 N9 2.3221(14)
Zr2 N10 2.2422(13)
Zr2 N8 2.2956(12)
Zr2 N12 2.3468(13)
Zr2 C27 2.7387(15)
Zr2 C43 2.7302(16)
Zr2 C35 2.7238(16)
Zr2 C51 2.3154(15)
Zr1 N6 2.2265(13)
Zr1 N2 2.2856(13)
Zr1 N5 2.3278(14)
Zr1 N1 2.2600(13)
Zr1 N3 2.2282(15)
Zr1 N4 2.3678(14)
Zr1 C17 2.7229(16)
Zr1 C9 2.7495(17)
Zr1 C1 2.7137(16)
Zr1 C25 2.3207(17)
N7 C27 1.3407(18)
N7 C29 1.4666(18)
N11 C43 1.3484(18)
N11 C45 1.4639(18)
N6 C17 1.3481(19)
N6 C22 1.4635(18)
N9 C35 1.3181(19)
N9 C37 1.4657(18)
N10 C35 1.3461(19)
N10 C40 1.4664(19)
N8 C27 1.3251(18)
N8 C32 1.4673(18)
N2 C6 1.4719(19)
N2 C1 1.3253(19)
N5 C17 1.3149(19)
N5 C19 1.4637(19)
N1 C1 1.3385(19)
N1 C3 1.4699(19)
N3 C9 1.353(2)
N3 C11 1.4683(19)
N12 C43 1.3128(19)
N12 C48 1.4639(18)
N4 C9 1.3127(19)
N4 C14 1.467(2)
C27 C28 1.511(2)
C43 C44 1.515(2)
C35 C36 1.511(2)
C45 H45 1.0000
C45 C46 1.519(2)
C45 C47 1.528(2)
C51 H51A 0.9900
C51 H51B 0.9900
C51 C52 1.541(2)
C17 C18 1.510(2)
C9 C10 1.515(2)
C22 H22 1.0000
C22 C24 1.522(2)
C22 C23 1.527(2)
C6 H6 1.0000
C6 C8 1.531(2)
C6 C7 1.534(2)
C1 C2 1.512(2)
C40 H40 1.0000
C40 C42 1.518(2)
C40 C41 1.528(2)
C29 H29 1.0000
C29 C30 1.531(2)
C29 C31 1.531(2)
C28 H28A 0.9800
C28 H28B 0.9800
C28 H28C 0.9800
C32 H32 1.0000
C32 C34 1.535(2)
C32 C33 1.530(2)
C48 H48 1.0000
C48 C49 1.520(2)
C48 C50 1.529(2)
C14 H14 1.0000
C14 C15 1.522(2)
C14 C16 1.533(2)
C3 H3 1.0000
C3 C5 1.536(2)
C3 C4 1.529(2)
C37 H37 1.0000
C37 C39 1.520(2)
C37 C38 1.534(2)
C30 H30A 0.9800
C30 H30B 0.9800
C30 H30C 0.9800
C24 H24A 0.9800
C24 H24B 0.9800
C24 H24C 0.9800
C36 H36A 0.9800
C36 H36B 0.9800
C36 H36C 0.9800
C52 H52A 0.9800
C52 H52B 0.9800
C52 H52C 0.9800
C19 H19 1.0000
C19 C21 1.523(2)
C19 C20 1.528(2)
C21 H21A 0.9800
C21 H21B 0.9800
C21 H21C 0.9800
C46 H46A 0.9800
C46 H46B 0.9800
C46 H46C 0.9800
C31 H31A 0.9800
C31 H31B 0.9800
C31 H31C 0.9800
C49 H49A 0.9800
C49 H49B 0.9800
C49 H49C 0.9800
C5 H5A 0.9800
C5 H5B 0.9800
C5 H5C 0.9800
C26 H26A 0.9800
C26 H26B 0.9800
C26 H26C 0.9800
C26 C25 1.542(2)
C44 H44A 0.9800
C44 H44B 0.9800
C44 H44C 0.9800
C47 H47A 0.9800
C47 H47B 0.9800
C47 H47C 0.9800
C34 H34A 0.9800
C34 H34B 0.9800
C34 H34C 0.9800
C42 H42A 0.9800
C42 H42B 0.9800
C42 H42C 0.9800
C4 H4A 0.9800
C4 H4B 0.9800
C4 H4C 0.9800
C2 H2A 0.9800
C2 H2B 0.9800
C2 H2C 0.9800
C8 H8A 0.9800
C8 H8B 0.9800
C8 H8C 0.9800
C25 H25A 0.9900
C25 H25B 0.9900
C18 H18A 0.9800
C18 H18B 0.9800
C18 H18C 0.9800
C33 H33A 0.9800
C33 H33B 0.9800
C33 H33C 0.9800
C39 H39A 0.9800
C39 H39B 0.9800
C39 H39C 0.9800
C10 H10A 0.9800
C10 H10B 0.9800
C10 H10C 0.9800
C15 H15A 0.9800
C15 H15B 0.9800
C15 H15C 0.9800
C7 H7A 0.9800
C7 H7B 0.9800
C7 H7C 0.9800
C23 H23A 0.9800
C23 H23B 0.9800
C23 H23C 0.9800
C13 H13A 0.9800
C13 H13B 0.9800
C13 H13C 0.9800
C13 C11 1.520(2)
C20 H20A 0.9800
C20 H20B 0.9800
C20 H20C 0.9800
C11 H11 1.0000
C11 C12 1.526(2)
C41 H41A 0.9800
C41 H41B 0.9800
C41 H41C 0.9800
C50 H50A 0.9800
C50 H50B 0.9800
C50 H50C 0.9800
C16 H16A 0.9800
C16 H16B 0.9800
C16 H16C 0.9800
C38 H38A 0.9800
C38 H38B 0.9800
C38 H38C 0.9800
C12 H12A 0.9800
C12 H12B 0.9800
C12 H12C 0.9800

loop_
_geom_torsion_atom_site_label_1
_geom_torsion_atom_site_label_2
_geom_torsion_atom_site_label_3
_geom_torsion_atom_site_label_4
_geom_torsion
Zr2 N7 C27 N8 -10.22(12)
Zr2 N7 C27 C28 169.44(12)
Zr2 N7 C29 C30 -111.03(15)
Zr2 N7 C29 C31 118.40(14)
Zr2 N11 C43 N12 3.87(13)
Zr2 N11 C43 C44 -174.47(12)
Zr2 N11 C45 C46 25.3(2)
Zr2 N11 C45 C47 -97.50(17)
Zr2 N9 C35 N10 4.46(12)
Zr2 N9 C35 C36 -174.59(13)
Zr2 N9 C37 C39 9.2(2)
Zr2 N9 C37 C38 -112.98(17)
Zr2 N10 C35 N9 -4.64(13)
Zr2 N10 C35 C36 174.42(13)
Zr2 N10 C40 C42 -18.9(2)
Zr2 N10 C40 C41 102.85(17)
Zr2 N8 C27 N7 10.01(12)
Zr2 N8 C27 C28 -169.64(12)
Zr2 N8 C32 C34 -132.59(12)
Zr2 N8 C32 C33 97.08(16)
Zr2 N12 C43 N11 -3.66(12)
Zr2 N12 C43 C44 174.64(13)
Zr2 N12 C48 C49 -18.8(2)
Zr2 N12 C48 C50 103.60(18)
Zr1 N6 C17 N5 -2.96(13)
Zr1 N6 C17 C18 174.84(13)
Zr1 N6 C22 C24 -28.5(2)
Zr1 N6 C22 C23 93.42(17)
Zr1 N2 C6 C8 93.52(16)
Zr1 N2 C6 C7 -135.99(12)
Zr1 N2 C1 N1 14.70(12)
Zr1 N2 C1 C2 -162.99(13)
Zr1 N5 C17 N6 2.82(12)
Zr1 N5 C17 C18 -174.93(13)
Zr1 N5 C19 C21 12.1(2)
Zr1 N5 C19 C20 -110.42(17)
Zr1 N1 C1 N2 -14.88(12)
Zr1 N1 C1 C2 162.80(13)
Zr1 N1 C3 C5 -99.48(16)
Zr1 N1 C3 C4 130.10(13)
Zr1 N3 C9 N4 0.98(13)
Zr1 N3 C9 C10 -178.66(13)
Zr1 N3 C11 C13 26.9(2)
Zr1 N3 C11 C12 -95.31(19)
Zr1 N4 C9 N3 -0.92(13)
Zr1 N4 C9 C10 178.72(14)
Zr1 N4 C14 C15 -27.6(2)
Zr1 N4 C14 C16 94.38(19)
C27 N7 C29 C30 51.59(19)
C27 N7 C29 C31 -78.98(18)
C27 N8 C32 C34 74.74(18)
C27 N8 C32 C33 -55.59(19)
C43 N11 C45 C46 -146.57(13)
C43 N11 C45 C47 90.65(16)
C43 N12 C48 C49 154.88(13)
C43 N12 C48 C50 -82.71(18)
C35 N9 C37 C39 -160.81(14)
C35 N9 C37 C38 77.05(18)
C35 N10 C40 C42 159.68(14)
C35 N10 C40 C41 -78.59(17)
C45 N11 C43 Zr2 174.91(15)
C45 N11 C43 N12 178.79(12)
C45 N11 C43 C44 0.4(2)
C17 N6 C22 C24 155.50(13)
C17 N6 C22 C23 -82.56(17)
C17 N5 C19 C21 -159.37(14)
C17 N5 C19 C20 78.08(18)
C9 N3 C11 C13 -144.16(15)
C9 N3 C11 C12 93.60(19)
C9 N4 C14 C15 153.73(14)
C9 N4 C14 C16 -84.25(18)
C22 N6 C17 Zr1 177.53(15)
C22 N6 C17 N5 174.57(13)
C22 N6 C17 C18 -7.6(2)
C6 N2 C1 Zr1 160.64(16)
C6 N2 C1 N1 175.34(13)
C6 N2 C1 C2 -2.3(2)
C1 N2 C6 C8 -57.68(19)
C1 N2 C6 C7 72.81(19)
C1 N1 C3 C5 60.77(19)
C1 N1 C3 C4 -69.64(18)
C40 N10 C35 Zr2 -179.13(15)
C40 N10 C35 N9 176.22(13)
C40 N10 C35 C36 -4.7(2)
C29 N7 C27 Zr2 -168.37(16)
C29 N7 C27 N8 -178.59(13)
C29 N7 C27 C28 1.1(2)
C32 N8 C27 Zr2 161.51(15)
C32 N8 C27 N7 171.53(13)
C32 N8 C27 C28 -8.1(2)
C48 N12 C43 Zr2 -176.38(14)
C48 N12 C43 N11 179.96(12)
C48 N12 C43 C44 -1.7(2)
C14 N4 C9 Zr1 179.21(15)
C14 N4 C9 N3 178.30(13)
C14 N4 C9 C10 -2.1(2)
C3 N1 C1 Zr1 -167.11(16)
C3 N1 C1 N2 178.01(13)
C3 N1 C1 C2 -4.3(2)
C37 N9 C35 Zr2 174.12(15)
C37 N9 C35 N10 178.59(13)
C37 N9 C35 C36 -0.5(2)
C19 N5 C17 Zr1 175.00(16)
C19 N5 C17 N6 177.82(13)
C19 N5 C17 C18 0.1(2)
C11 N3 C9 Zr1 174.33(16)
C11 N3 C9 N4 175.31(13)
C11 N3 C9 C10 -4.3(2)
